data_7004024
loop_
_publ_author_name
'Lu, Zhengliang'
'Costa, Jos\'e S\'anchez'
'Roubeau, Olivier'
'Mutikainen, Ilpo'
'Turpeinen, Urho'
'Teat, Simon J.'
'Gamez, Patrick'
'Reedijk, Jan'

_publ_section_title
;
 A copper complex bearing a TEMPO moiety as catalyst for the aerobic
 oxidation of primary alcohols
;
_journal_issue 27
_journal_name_full 'Dalton Transactions'
_journal_page_first 3567
_journal_page_last 3573
_journal_paper_doi 10.1039/b802109k
_journal_year 2008
_chemical_formula_sum 'C25 H20 Cl N7 O'
_chemical_formula_weight 469.93
_chemical_name_systematic
;
?
;
_space_group_IT_number 15
_symmetry_cell_setting monoclinic
_symmetry_space_group_name_Hall '-C 2yc'
_symmetry_space_group_name_H-M 'C 1 2/c 1'
_atom_sites_solution_hydrogens geom
_atom_sites_solution_primary direct
_atom_sites_solution_secondary difmap
_audit_creation_method SHELXL-97
_cell_angle_alpha 90.00
_cell_angle_beta 97.61(3)
_cell_angle_gamma 90.00
_cell_formula_units_Z 8
_cell_length_a 26.644(5)
_cell_length_b 8.9425(18)
_cell_length_c 19.223(4)
_cell_measurement_reflns_used 17372
_cell_measurement_temperature 150(2)
_cell_measurement_theta_max 27.878
_cell_measurement_theta_min 0.998
_cell_volume 4539.8(16)
_computing_cell_refinement 'HKL Scalepack (Otwinowski & Minor 1997)'
_computing_data_collection 'Collect (Bruker AXS BV, 1997-2004)'
_computing_data_reduction 'HKL Denzo and Scalepack (Otwinowski & Minor 1997)'
_computing_structure_refinement 'SHELXL-97 (Sheldrick, 1997)'
_computing_structure_solution 'SHELXS-97 (Sheldrick, 1990)'
_diffrn_ambient_temperature 150(2)
_diffrn_detector_area_resol_mean 9
_diffrn_measured_fraction_theta_full 0.997
_diffrn_measured_fraction_theta_max 0.997
_diffrn_measurement_device_type KappaCCD
_diffrn_measurement_method CCD
_diffrn_radiation_monochromator graphite
_diffrn_radiation_source 'fine-focus sealed tube'
_diffrn_radiation_type MoK\a
_diffrn_radiation_wavelength 0.71073
_diffrn_reflns_av_R_equivalents 0.0718
_diffrn_reflns_av_sigmaI/netI 0.0470
_diffrn_reflns_limit_h_max 34
_diffrn_reflns_limit_h_min -32
_diffrn_reflns_limit_k_max 11
_diffrn_reflns_limit_k_min -11
_diffrn_reflns_limit_l_max 25
_diffrn_reflns_limit_l_min -25
_diffrn_reflns_number 28018
_diffrn_reflns_theta_full 27.87
_diffrn_reflns_theta_max 27.87
_diffrn_reflns_theta_min 3.25
_exptl_absorpt_coefficient_mu 0.202
_exptl_absorpt_correction_T_max 0.95
_exptl_absorpt_correction_T_min 0.89
_exptl_absorpt_correction_type multi-scan
_exptl_absorpt_process_details 'Mulabs, Platon'
_exptl_crystal_colour colourless
_exptl_crystal_density_diffrn 1.375
_exptl_crystal_density_method 'not measured'
_exptl_crystal_description block
_exptl_crystal_F_000 1952
_exptl_crystal_size_max 0.52
_exptl_crystal_size_mid 0.45
_exptl_crystal_size_min 0.20
_refine_diff_density_max 0.256
_refine_diff_density_min -0.377
_refine_diff_density_rms 0.056
_refine_ls_extinction_method none
_refine_ls_goodness_of_fit_ref 1.021
_refine_ls_hydrogen_treatment constr
_refine_ls_matrix_type full
_refine_ls_number_parameters 307
_refine_ls_number_reflns 5398
_refine_ls_number_restraints 0
_refine_ls_restrained_S_all 1.021
_refine_ls_R_factor_all 0.0650
_refine_ls_R_factor_gt 0.0430
_refine_ls_shift/su_max 0.000
_refine_ls_shift/su_mean 0.000
_refine_ls_structure_factor_coef Fsqd
_refine_ls_weighting_details 'calc w=1/[\s^2^(Fo^2^)+(0.0482P)^2^+3.2373P] where P=(Fo^2^+2Fc^2^)/3'
_refine_ls_weighting_scheme calc
_refine_ls_wR_factor_gt 0.0982
_refine_ls_wR_factor_ref 0.1104
_reflns_number_gt 4085
_reflns_number_total 5398
_reflns_threshold_expression >2sigma(I)
_cod_data_source_file b802109k.txt
_cod_data_source_block test
_cod_original_sg_symbol_H-M C2/c
_cod_database_code 7004024

loop_
_symmetry_equiv_pos_as_xyz
'x, y, z'
'-x, y, -z+1/2'
'x+1/2, y+1/2, z'
'-x+1/2, y+1/2, -z+1/2'
'-x, -y, -z'
'x, -y, z-1/2'
'-x+1/2, -y+1/2, -z'
'x+1/2, -y+1/2, z-1/2'

loop_
_atom_site_label
_atom_site_type_symbol
_atom_site_fract_x
_atom_site_fract_y
_atom_site_fract_z
_atom_site_U_iso_or_equiv
_atom_site_adp_type
_atom_site_occupancy
_atom_site_symmetry_multiplicity
_atom_site_calc_flag
_atom_site_refinement_flags
_atom_site_disorder_assembly
_atom_site_disorder_group
Cl1 Cl 0.235078(16) 0.38201(4) 0.05416(2) 0.03178(12) Uani 1 1 d . . .
O20 O 0.26508(4) 0.87998(12) 0.14730(6) 0.0251(3) Uani 1 1 d . . .
N4 N 0.19930(5) 0.85768(14) 0.05810(7) 0.0197(3) Uani 1 1 d . . .
N2 N 0.18062(5) 0.61189(14) 0.01263(7) 0.0210(3) Uani 1 1 d . . .
N7 N 0.13109(5) 0.81511(14) -0.02645(7) 0.0202(3) Uani 1 1 d . . .
N6 N 0.25107(5) 0.65148(14) 0.10164(7) 0.0215(3) Uani 1 1 d . . .
C8 C 0.12186(5) 0.97445(16) -0.03017(8) 0.0197(3) Uani 1 1 d . . .
N24 N 0.32762(5) 1.21914(15) 0.26435(7) 0.0261(3) Uani 1 1 d . . .
C5 C 0.23680(5) 0.79532(16) 0.09985(8) 0.0192(3) Uani 1 1 d . . .
C3 C 0.17140(5) 0.75990(16) 0.01580(7) 0.0184(3) Uani 1 1 d . . .
C25 C 0.37255(6) 1.20021(18) 0.30399(8) 0.0233(3) Uani 1 1 d . . .
N29 N 0.45375(5) 1.28898(16) 0.35310(8) 0.0325(3) Uani 1 1 d . . .
C28 C 0.40971(6) 1.32282(19) 0.31395(8) 0.0246(3) Uani 1 1 d . . .
C15 C 0.05170(6) 0.67656(18) -0.04266(9) 0.0244(3) Uani 1 1 d . . .
H15A H 0.0448 0.7121 0.0016 0.029 Uiso 1 1 calc R . .
C14 C 0.09613(5) 0.71717(16) -0.06812(8) 0.0192(3) Uani 1 1 d . . .
C33 C 0.39940(7) 1.4639(2) 0.28518(9) 0.0316(4) Uani 1 1 d . . .
H33A H 0.3677 1.4843 0.2580 0.038 Uiso 1 1 calc R . .
N23 N 0.30425(5) 1.08557(16) 0.26667(7) 0.0262(3) Uani 1 1 d . . .
C1 C 0.22061(6) 0.57047(17) 0.05620(8) 0.0212(3) Uani 1 1 d . . .
C16 C 0.01749(6) 0.58335(18) -0.08266(9) 0.0275(4) Uani 1 1 d . . .
H16A H -0.0129 0.5549 -0.0655 0.033 Uiso 1 1 calc R . .
C12 C 0.12676(6) 1.20670(19) -0.09072(10) 0.0327(4) Uani 1 1 d . . .
H12A H 0.1343 1.2610 -0.1305 0.039 Uiso 1 1 calc R . .
C9 C 0.10248(7) 1.04711(19) 0.02372(9) 0.0303(4) Uani 1 1 d . . .
H9A H 0.0935 0.9922 0.0625 0.036 Uiso 1 1 calc R . .
C19 C 0.10652(6) 0.66580(18) -0.13254(8) 0.0248(3) Uani 1 1 d . . .
H19A H 0.1370 0.6936 -0.1496 0.030 Uiso 1 1 calc R . .
C18 C 0.07186(7) 0.57306(19) -0.17204(9) 0.0296(4) Uani 1 1 d . . .
H18A H 0.0787 0.5377 -0.2164 0.035 Uiso 1 1 calc R . .
C17 C 0.02733(6) 0.53182(18) -0.14713(9) 0.0284(4) Uani 1 1 d . . .
H17A H 0.0037 0.4684 -0.1743 0.034 Uiso 1 1 calc R . .
C13 C 0.13393(6) 1.05306(19) -0.08768(9) 0.0277(4) Uani 1 1 d . . .
H13A H 0.1470 1.0023 -0.1248 0.033 Uiso 1 1 calc R . .
C11 C 0.10869(7) 1.28089(19) -0.03632(10) 0.0336(4) Uani 1 1 d . . .
H11A H 0.1048 1.3865 -0.0379 0.040 Uiso 1 1 calc R . .
C27 C 0.33274(6) 0.9850(2) 0.30626(9) 0.0301(4) Uani 1 1 d . . .
H27A H 0.3238 0.8846 0.3150 0.036 Uiso 1 1 calc R . .
C10 C 0.09625(7) 1.2011(2) 0.02063(10) 0.0375(4) Uani 1 1 d . . .
H10A H 0.0834 1.2520 0.0578 0.045 Uiso 1 1 calc R . .
C30 C 0.48860(7) 1.3982(2) 0.36308(11) 0.0386(5) Uani 1 1 d . . .
H30A H 0.5201 1.3757 0.3903 0.046 Uiso 1 1 calc R . .
C21 C 0.25025(7) 1.03443(19) 0.15425(10) 0.0352(4) Uani 1 1 d . . .
H21A H 0.2154 1.0502 0.1304 0.042 Uiso 1 1 calc R . .
H21B H 0.2734 1.1013 0.1325 0.042 Uiso 1 1 calc R . .
C26 C 0.37722(6) 1.05506(19) 0.33155(9) 0.0285(4) Uani 1 1 d . . .
H26A H 0.4051 1.0141 0.3613 0.034 Uiso 1 1 calc R . .
C22 C 0.25278(6) 1.0686(2) 0.23152(10) 0.0357(4) Uani 1 1 d . . .
H22A H 0.2338 1.1620 0.2373 0.043 Uiso 1 1 calc R . .
H22B H 0.2360 0.9870 0.2544 0.043 Uiso 1 1 calc R . .
C31 C 0.48155(7) 1.5404(2) 0.33650(10) 0.0368(4) Uani 1 1 d . . .
H31A H 0.5074 1.6137 0.3453 0.044 Uiso 1 1 calc R . .
C32 C 0.43595(8) 1.5739(2) 0.29661(10) 0.0381(4) Uani 1 1 d . . .
H32A H 0.4298 1.6711 0.2774 0.046 Uiso 1 1 calc R . .

loop_
_atom_site_aniso_label
_atom_site_aniso_U_11
_atom_site_aniso_U_22
_atom_site_aniso_U_33
_atom_site_aniso_U_23
_atom_site_aniso_U_13
_atom_site_aniso_U_12
Cl1 0.0359(2) 0.0199(2) 0.0373(2) -0.00245(16) -0.00369(17) 0.00898(15)
O20 0.0243(6) 0.0227(6) 0.0254(6) -0.0039(5) -0.0079(4) 0.0015(4)
N4 0.0202(6) 0.0185(6) 0.0194(6) 0.0000(5) -0.0009(5) 0.0001(5)
N2 0.0234(6) 0.0184(6) 0.0203(7) -0.0004(5) -0.0003(5) 0.0018(5)
N7 0.0223(6) 0.0159(6) 0.0205(6) -0.0014(5) -0.0039(5) 0.0009(5)
N6 0.0213(6) 0.0224(7) 0.0200(7) 0.0002(5) 0.0001(5) 0.0038(5)
C8 0.0186(7) 0.0174(7) 0.0212(8) -0.0005(6) -0.0042(5) 0.0009(5)
N24 0.0249(7) 0.0282(7) 0.0240(7) -0.0067(6) -0.0009(5) -0.0013(5)
C5 0.0190(7) 0.0226(8) 0.0157(7) 0.0000(6) 0.0014(5) -0.0010(5)
C3 0.0197(7) 0.0194(7) 0.0159(7) 0.0008(6) 0.0017(5) 0.0008(5)
C25 0.0212(7) 0.0301(9) 0.0185(8) -0.0059(6) 0.0020(6) 0.0007(6)
N29 0.0218(7) 0.0333(8) 0.0404(9) -0.0052(7) -0.0034(6) 0.0007(6)
C28 0.0233(8) 0.0302(9) 0.0201(8) -0.0062(6) 0.0021(6) -0.0004(6)
C15 0.0259(8) 0.0249(8) 0.0220(8) -0.0005(6) 0.0019(6) 0.0008(6)
C14 0.0210(7) 0.0158(7) 0.0194(7) -0.0003(6) -0.0027(6) 0.0017(5)
C33 0.0332(9) 0.0373(10) 0.0230(8) 0.0015(7) -0.0010(7) -0.0027(7)
N23 0.0235(7) 0.0305(7) 0.0238(7) -0.0102(6) -0.0003(5) -0.0019(5)
C1 0.0239(7) 0.0202(7) 0.0198(8) 0.0007(6) 0.0034(6) 0.0028(6)
C16 0.0222(8) 0.0281(9) 0.0314(9) 0.0023(7) 0.0003(6) -0.0033(6)
C12 0.0316(9) 0.0271(9) 0.0387(10) 0.0122(8) 0.0022(7) -0.0015(7)
C9 0.0416(10) 0.0252(9) 0.0247(9) 0.0015(7) 0.0062(7) 0.0057(7)
C19 0.0247(8) 0.0260(8) 0.0238(8) -0.0006(6) 0.0031(6) -0.0002(6)
C18 0.0375(9) 0.0289(9) 0.0213(8) -0.0067(7) 0.0003(7) -0.0005(7)
C17 0.0319(9) 0.0225(8) 0.0276(9) -0.0008(7) -0.0077(7) -0.0043(6)
C13 0.0285(8) 0.0276(9) 0.0272(9) 0.0033(7) 0.0041(6) 0.0027(6)
C11 0.0336(9) 0.0176(8) 0.0460(11) 0.0011(7) -0.0081(8) 0.0017(6)
C27 0.0299(9) 0.0290(9) 0.0313(9) -0.0041(7) 0.0034(7) -0.0015(7)
C10 0.0498(11) 0.0271(9) 0.0347(10) -0.0059(8) 0.0028(8) 0.0113(8)
C30 0.0241(9) 0.0428(11) 0.0470(12) -0.0091(9) -0.0020(8) -0.0048(7)
C21 0.0387(10) 0.0228(9) 0.0385(10) -0.0057(7) -0.0157(8) 0.0025(7)
C26 0.0266(8) 0.0310(9) 0.0271(9) -0.0006(7) 0.0005(6) 0.0019(6)
C22 0.0215(8) 0.0377(10) 0.0454(11) -0.0172(8) -0.0050(7) 0.0005(7)
C31 0.0354(10) 0.0403(11) 0.0354(10) -0.0070(8) 0.0074(8) -0.0147(8)
C32 0.0486(11) 0.0359(10) 0.0296(10) 0.0040(8) 0.0043(8) -0.0096(8)

loop_
_atom_type_symbol
_atom_type_description
_atom_type_scat_dispersion_real
_atom_type_scat_dispersion_imag
_atom_type_scat_source
C C 0.0033 0.0016 'International Tables Vol C Tables 4.2.6.8 and 6.1.1.4'
H H 0.0000 0.0000 'International Tables Vol C Tables 4.2.6.8 and 6.1.1.4'
N N 0.0061 0.0033 'International Tables Vol C Tables 4.2.6.8 and 6.1.1.4'
O O 0.0106 0.0060 'International Tables Vol C Tables 4.2.6.8 and 6.1.1.4'
Cl Cl 0.1484 0.1585 'International Tables Vol C Tables 4.2.6.8 and 6.1.1.4'

loop_
_geom_angle_atom_site_label_1
_geom_angle_atom_site_label_2
_geom_angle_atom_site_label_3
_geom_angle
_geom_angle_site_symmetry_1
_geom_angle_site_symmetry_3
_geom_angle_publ_flag
C5 O20 C21 117.82(12) . . ?
C5 N4 C3 113.91(13) . . ?
C1 N2 C3 112.56(12) . . ?
C3 N7 C14 121.04(12) . . ?
C3 N7 C8 120.40(12) . . ?
C14 N7 C8 118.55(11) . . ?
C1 N6 C5 111.14(13) . . ?
C9 C8 C13 120.69(15) . . ?
C9 C8 N7 120.33(14) . . ?
C13 C8 N7 118.95(14) . . ?
C25 N24 N23 104.49(13) . . ?
N4 C5 O20 119.22(13) . . ?
N4 C5 N6 127.62(13) . . ?
O20 C5 N6 113.16(12) . . ?
N4 C3 N2 125.06(13) . . ?
N4 C3 N7 117.15(13) . . ?
N2 C3 N7 117.79(13) . . ?
N24 C25 C26 111.07(14) . . ?
N24 C25 C28 120.91(15) . . ?
C26 C25 C28 128.02(15) . . ?
C28 N29 C30 116.90(16) . . ?
N29 C28 C33 122.66(15) . . ?
N29 C28 C25 115.34(15) . . ?
C33 C28 C25 122.00(15) . . ?
C14 C15 C16 119.30(15) . . ?
C14 C15 H15A 120.3 . . ?
C16 C15 H15A 120.3 . . ?
C19 C14 C15 120.68(14) . . ?
C19 C14 N7 120.54(14) . . ?
C15 C14 N7 118.79(14) . . ?
C32 C33 C28 119.03(16) . . ?
C32 C33 H33A 120.5 . . ?
C28 C33 H33A 120.5 . . ?
C27 N23 N24 112.44(13) . . ?
C27 N23 C22 128.30(15) . . ?
N24 N23 C22 119.17(14) . . ?
N2 C1 N6 129.62(14) . . ?
N2 C1 Cl1 115.03(11) . . ?
N6 C1 Cl1 115.35(11) . . ?
C17 C16 C15 120.57(15) . . ?
C17 C16 H16A 119.7 . . ?
C15 C16 H16A 119.7 . . ?
C11 C12 C13 120.32(16) . . ?
C11 C12 H12A 119.8 . . ?
C13 C12 H12A 119.8 . . ?
C8 C9 C10 119.34(16) . . ?
C8 C9 H9A 120.3 . . ?
C10 C9 H9A 120.3 . . ?
C14 C19 C18 119.35(15) . . ?
C14 C19 H19A 120.3 . . ?
C18 C19 H19A 120.3 . . ?
C17 C18 C19 120.47(16) . . ?
C17 C18 H18A 119.8 . . ?
C19 C18 H18A 119.8 . . ?
C16 C17 C18 119.63(15) . . ?
C16 C17 H17A 120.2 . . ?
C18 C17 H17A 120.2 . . ?
C8 C13 C12 119.44(16) . . ?
C8 C13 H13A 120.3 . . ?
C12 C13 H13A 120.3 . . ?
C12 C11 C10 119.78(16) . . ?
C12 C11 H11A 120.1 . . ?
C10 C11 H11A 120.1 . . ?
N23 C27 C26 106.93(15) . . ?
N23 C27 H27A 126.5 . . ?
C26 C27 H27A 126.5 . . ?
C11 C10 C9 120.40(17) . . ?
C11 C10 H10A 119.8 . . ?
C9 C10 H10A 119.8 . . ?
N29 C30 C31 124.18(17) . . ?
N29 C30 H30A 117.9 . . ?
C31 C30 H30A 117.9 . . ?
O20 C21 C22 107.89(14) . . ?
O20 C21 H21A 110.1 . . ?
C22 C21 H21A 110.1 . . ?
O20 C21 H21B 110.1 . . ?
C22 C21 H21B 110.1 . . ?
H21A C21 H21B 108.4 . . ?
C27 C26 C25 105.08(15) . . ?
C27 C26 H26A 127.5 . . ?
C25 C26 H26A 127.5 . . ?
N23 C22 C21 113.25(15) . . ?
N23 C22 H22A 108.9 . . ?
C21 C22 H22A 108.9 . . ?
N23 C22 H22B 108.9 . . ?
C21 C22 H22B 108.9 . . ?
H22A C22 H22B 107.7 . . ?
C30 C31 C32 118.33(16) . . ?
C30 C31 H31A 120.8 . . ?
C32 C31 H31A 120.8 . . ?
C31 C32 C33 118.89(18) . . ?
C31 C32 H32A 120.6 . . ?
C33 C32 H32A 120.6 . . ?

loop_
_geom_bond_atom_site_label_1
_geom_bond_atom_site_label_2
_geom_bond_distance
_geom_bond_site_symmetry_2
_geom_bond_publ_flag
Cl1 C1 1.7305(16) . ?
O20 C5 1.3382(18) . ?
O20 C21 1.448(2) . ?
N4 C5 1.3195(19) . ?
N4 C3 1.3483(19) . ?
N2 C1 1.3181(19) . ?
N2 C3 1.3490(19) . ?
N7 C3 1.3513(18) . ?
N7 C14 1.4418(18) . ?
N7 C8 1.4462(19) . ?
N6 C1 1.326(2) . ?
N6 C5 1.3405(19) . ?
C8 C9 1.380(2) . ?
C8 C13 1.384(2) . ?
N24 C25 1.342(2) . ?
N24 N23 1.3505(19) . ?
C25 C26 1.401(2) . ?
C25 C28 1.473(2) . ?
N29 C28 1.342(2) . ?
N29 C30 1.344(2) . ?
C28 C33 1.390(2) . ?
C15 C14 1.388(2) . ?
C15 C16 1.390(2) . ?
C15 H15A 0.9500 . ?
C14 C19 1.383(2) . ?
C33 C32 1.382(2) . ?
C33 H33A 0.9500 . ?
N23 C27 1.346(2) . ?
N23 C22 1.454(2) . ?
C16 C17 1.380(2) . ?
C16 H16A 0.9500 . ?
C12 C11 1.378(3) . ?
C12 C13 1.387(2) . ?
C12 H12A 0.9500 . ?
C9 C10 1.387(2) . ?
C9 H9A 0.9500 . ?
C19 C18 1.390(2) . ?
C19 H19A 0.9500 . ?
C18 C17 1.387(2) . ?
C18 H18A 0.9500 . ?
C17 H17A 0.9500 . ?
C13 H13A 0.9500 . ?
C11 C10 1.383(3) . ?
C11 H11A 0.9500 . ?
C27 C26 1.371(2) . ?
C27 H27A 0.9500 . ?
C10 H10A 0.9500 . ?
C30 C31 1.374(3) . ?
C30 H30A 0.9500 . ?
C21 C22 1.509(3) . ?
C21 H21A 0.9900 . ?
C21 H21B 0.9900 . ?
C26 H26A 0.9500 . ?
C22 H22A 0.9900 . ?
C22 H22B 0.9900 . ?
C31 C32 1.381(3) . ?
C31 H31A 0.9500 . ?
C32 H32A 0.9500 . ?

loop_
_cod_related_entry_id
_cod_related_entry_database
_cod_related_entry_code
1 ChemSpider 25935173
